data_2229892
loop_
_publ_author_name
'Mu, Yan'
'Li, Lin'
'Wei, Hai-Liu'
'Kuang, Tong-Chun'
'Hu, Song-Qing'

_publ_section_title
;
 14-Benzoylmesaconine hydrochloride methanol monosolvate
;
_journal_coeditor_code ZL2352
_journal_issue 4
_journal_name_full 'Acta Crystallographica Section E'
_journal_page_first o974
_journal_page_last o975
_journal_paper_doi 10.1107/S1600536811010300
_journal_volume 67
_journal_year 2011
_chemical_formula_iupac 'C31 H44 N O10 +, Cl -, C H4 O'
_chemical_formula_moiety 'C31 H44 N O10 +, Cl -, C H4 O'
_chemical_formula_sum 'C32 H48 Cl N O11'
_chemical_formula_weight 658.16
_chemical_name_common
;
14-Benzoylmesaconine hydrochloride methanol monosolvate
;
_chemical_name_systematic
;
8-benzoyloxy-4,9,11,11a-tetrahydroxy-6,10,13-trimethoxy-3-methoxymethyl-
1-methyltetradecahydro-1<i>H</i>-3,6a,12-(epiethane-1,1,2-triyl)-7,9-
methanonaphtho[2,3-<i>b</i>]azocin-1-ium chloride
methanol monosolvate
;
_space_group_IT_number 19
_symmetry_cell_setting orthorhombic
_symmetry_space_group_name_Hall 'P 2ac 2ab'
_symmetry_space_group_name_H-M 'P 21 21 21'
_atom_sites_solution_hydrogens geom
_atom_sites_solution_primary direct
_atom_sites_solution_secondary difmap
_audit_creation_method SHELXL-97
_cell_angle_alpha 90.00
_cell_angle_beta 90.00
_cell_angle_gamma 90.00
_cell_formula_units_Z 4
_cell_length_a 12.919(3)
_cell_length_b 15.748(3)
_cell_length_c 16.045(3)
_cell_measurement_reflns_used 5837
_cell_measurement_temperature 123(2)
_cell_measurement_theta_max 27.90
_cell_measurement_theta_min 2.82
_cell_volume 3264.3(12)
_computing_cell_refinement 'RAPID-AUTO (Rigaku, 1998)'
_computing_data_collection 'RAPID-AUTO (Rigaku, 1998)'
_computing_data_reduction 'CrystalStructure (Rigaku/MSC, 2002)'
_computing_molecular_graphics 'ORTEPII (Johnson, 1976)'
_computing_publication_material 'SHELXL97 (Sheldrick, 2008)'
_computing_structure_refinement 'SHELXL97 (Sheldrick, 2008)'
_computing_structure_solution 'SHELXS97 (Sheldrick, 2008)'
_diffrn_ambient_temperature 123(2)
_diffrn_measured_fraction_theta_full 0.996
_diffrn_measured_fraction_theta_max 0.996
_diffrn_measurement_device_type 'Rigaku/MSC Mercury CCD'
_diffrn_measurement_method \w
_diffrn_radiation_monochromator graphite
_diffrn_radiation_source 'fine-focus sealed tube'
_diffrn_radiation_type MoK\a
_diffrn_radiation_wavelength 0.71073
_diffrn_reflns_av_R_equivalents 0.0499
_diffrn_reflns_av_sigmaI/netI 0.0464
_diffrn_reflns_limit_h_max 16
_diffrn_reflns_limit_h_min -16
_diffrn_reflns_limit_k_max 19
_diffrn_reflns_limit_k_min -19
_diffrn_reflns_limit_l_max 20
_diffrn_reflns_limit_l_min -20
_diffrn_reflns_number 29100
_diffrn_reflns_theta_full 26.75
_diffrn_reflns_theta_max 26.75
_diffrn_reflns_theta_min 2.99
_diffrn_standards_number 0
_exptl_absorpt_coefficient_mu 0.178
_exptl_absorpt_correction_T_max 0.977
_exptl_absorpt_correction_T_min 0.969
_exptl_absorpt_correction_type multi-scan
_exptl_absorpt_process_details '(REQAB; Jacobson, 1998)'
_exptl_crystal_colour colorless
_exptl_crystal_density_diffrn 1.339
_exptl_crystal_density_method 'not measured'
_exptl_crystal_description block
_exptl_crystal_F_000 1408
_exptl_crystal_size_max 0.30
_exptl_crystal_size_mid 0.20
_exptl_crystal_size_min 0.20
_refine_diff_density_max 0.362
_refine_diff_density_min -0.503
_refine_ls_abs_structure_details 'Flack (1983), 1726 Friedel pairs'
_refine_ls_abs_structure_Flack -0.01(11)
_refine_ls_extinction_coef 0.0187(13)
_refine_ls_extinction_expression Fc^*^=kFc[1+0.001xFc^2^\l^3^/sin(2\q)]^-1/4^
_refine_ls_extinction_method 'SHELXL97 (Sheldrick, 2008)'
_refine_ls_goodness_of_fit_ref 1.095
_refine_ls_hydrogen_treatment mixed
_refine_ls_matrix_type full
_refine_ls_number_parameters 422
_refine_ls_number_reflns 6908
_refine_ls_number_restraints 1
_refine_ls_restrained_S_all 1.095
_refine_ls_R_factor_all 0.0970
_refine_ls_R_factor_gt 0.0468
_refine_ls_shift/su_max 0.001
_refine_ls_shift/su_mean 0.000
_refine_ls_structure_factor_coef Fsqd
_refine_ls_weighting_details 'calc w=1/[\s^2^(Fo^2^)+(0.0400P)^2^+3.5000P] where P=(Fo^2^+2Fc^2^)/3'
_refine_ls_weighting_scheme calc
_refine_ls_wR_factor_gt 0.0979
_refine_ls_wR_factor_ref 0.1507
_reflns_number_gt 4585
_reflns_number_total 6908
_reflns_threshold_expression I>2\s(I)
_cod_data_source_file zl2352.cif
_cod_data_source_block I
_cod_original_cell_volume 3264.2(11)
_cod_database_code 2229892
_cod_database_fobs_code 2229892

loop_
_symmetry_equiv_pos_as_xyz
'x, y, z'
'-x+1/2, -y, z+1/2'
'-x, y+1/2, -z+1/2'
'x+1/2, -y+1/2, -z'

loop_
_atom_site_type_symbol
_atom_site_label
_atom_site_fract_x
_atom_site_fract_y
_atom_site_fract_z
_atom_site_U_iso_or_equiv
_atom_site_adp_type
_atom_site_calc_flag
_atom_site_refinement_flags
_atom_site_occupancy
_atom_site_disorder_assembly
_atom_site_disorder_group
O O1 0.2155(3) 0.3580(2) 0.1441(2) 0.0676(9) Uani d . 1 . .
O O2 0.2226(2) 0.37571(18) 0.28249(16) 0.0457(7) Uani d . 1 . .
O O3 0.2193(2) 0.53973(19) 0.3747(2) 0.0562(8) Uani d . 1 . .
H H3A 0.1791 0.5138 0.4050 0.084 Uiso calc R 1 . .
O O4 0.4338(2) 0.30793(17) 0.47185(17) 0.0462(7) Uani d . 1 . .
H H4A 0.4359 0.2560 0.4693 0.069 Uiso calc R 1 . .
O O5 0.2329(2) 0.40600(19) 0.47032(18) 0.0525(7) Uani d . 1 . .
O O6 0.4216(2) 0.26331(16) 0.27517(17) 0.0448(7) Uani d . 1 . .
H H6 0.4352 0.2220 0.3044 0.067 Uiso calc R 1 . .
O O7 0.6872(2) 0.28611(17) 0.23706(19) 0.0500(7) Uani d . 1 . .
O O8 0.6159(2) 0.59029(17) 0.42349(19) 0.0523(7) Uani d . 1 . .
O O9 0.8284(2) 0.5542(2) 0.4047(2) 0.0591(8) Uani d . 1 . .
H H9 0.8901 0.5451 0.4126 0.089 Uiso calc R 1 . .
O O10 0.8654(2) 0.4637(2) 0.1640(2) 0.0633(9) Uani d . 1 . .
N N1 0.6874(2) 0.4220(2) 0.4292(2) 0.0434(8) Uani d D 1 . .
H H1 0.696(4) 0.4762(16) 0.446(3) 0.076(17) Uiso d D 1 . .
C C1 0.0994(3) 0.2805(2) 0.2312(2) 0.0414(9) Uani d . 1 . .
C C2 0.0520(3) 0.2385(3) 0.1659(3) 0.0452(9) Uani d . 1 . .
H H2 0.0758 0.2469 0.1118 0.054 Uiso calc R 1 . .
C C3 -0.0302(3) 0.1842(3) 0.1797(3) 0.0560(11) Uani d . 1 . .
H H3 -0.0619 0.1566 0.1353 0.067 Uiso calc R 1 . .
C C4 -0.0649(4) 0.1712(3) 0.2602(3) 0.0586(11) Uani d . 1 . .
H H4 -0.1205 0.1349 0.2699 0.070 Uiso calc R 1 . .
C C5 -0.0174(4) 0.2119(3) 0.3265(3) 0.0595(12) Uani d . 1 . .
H H5 -0.0404 0.2027 0.3807 0.071 Uiso calc R 1 . .
C C6 0.0649(3) 0.2668(3) 0.3116(3) 0.0517(10) Uani d . 1 . .
H H6A 0.0968 0.2943 0.3559 0.062 Uiso calc R 1 . .
C C7 0.1852(3) 0.3401(3) 0.2127(3) 0.0450(9) Uani d . 1 . .
C C8 0.2993(3) 0.4412(3) 0.2759(2) 0.0410(9) Uani d . 1 . .
H H8 0.2795 0.4810 0.2317 0.049 Uiso calc R 1 . .
C C9 0.4112(3) 0.4122(2) 0.2622(2) 0.0394(8) Uani d . 1 . .
H H9A 0.4209 0.3946 0.2042 0.047 Uiso calc R 1 . .
C C10 0.4718(3) 0.4964(2) 0.2794(3) 0.0410(9) Uani d . 1 . .
H H10 0.4736 0.5284 0.2270 0.049 Uiso calc R 1 . .
C C11 0.3996(3) 0.5450(2) 0.3401(3) 0.0468(10) Uani d . 1 . .
H H11A 0.4360 0.5578 0.3915 0.056 Uiso calc R 1 . .
H H11B 0.3771 0.5980 0.3152 0.056 Uiso calc R 1 . .
C C12 0.3068(3) 0.4881(2) 0.3577(3) 0.0423(9) Uani d . 1 . .
C C13 0.3285(3) 0.4250(2) 0.4295(3) 0.0424(9) Uani d . 1 . .
H H13 0.3749 0.4523 0.4697 0.051 Uiso calc R 1 . .
C C14 0.3773(3) 0.3403(2) 0.4020(2) 0.0380(8) Uani d . 1 . .
H H14 0.3197 0.3009 0.3927 0.046 Uiso calc R 1 . .
C C15 0.4424(3) 0.3400(2) 0.3210(2) 0.0380(8) Uani d . 1 . .
C C16 0.5854(3) 0.4909(2) 0.3125(2) 0.0403(9) Uani d . 1 . .
C C17 0.5845(3) 0.4256(2) 0.3837(2) 0.0388(9) Uani d . 1 . .
H H17 0.5283 0.4382 0.4229 0.047 Uiso calc R 1 . .
C C18 0.5609(3) 0.3453(2) 0.3357(2) 0.0379(8) Uani d . 1 . .
H H18A 0.5859 0.2952 0.3658 0.045 Uiso calc R 1 . .
C C19 0.6176(3) 0.3550(2) 0.2510(3) 0.0411(9) Uani d . 1 . .
H H19 0.5653 0.3538 0.2067 0.049 Uiso calc R 1 . .
C C20 0.7003(4) 0.2693(3) 0.1503(3) 0.0655(13) Uani d . 1 . .
H H20A 0.6348 0.2541 0.1263 0.098 Uiso calc R 1 . .
H H20B 0.7483 0.2234 0.1431 0.098 Uiso calc R 1 . .
H H20C 0.7265 0.3192 0.1231 0.098 Uiso calc R 1 . .
C C21 0.6640(3) 0.4455(2) 0.2540(3) 0.0413(9) Uani d . 1 . .
H H21 0.6640 0.4715 0.1985 0.050 Uiso calc R 1 . .
C C22 0.7736(3) 0.3949(3) 0.3727(3) 0.0470(10) Uani d . 1 . .
H H22A 0.7645 0.3358 0.3574 0.056 Uiso calc R 1 . .
H H22B 0.8393 0.4004 0.4015 0.056 Uiso calc R 1 . .
C C23 0.7741(3) 0.4501(3) 0.2944(3) 0.0449(9) Uani d . 1 . .
C C24 0.8054(3) 0.5448(3) 0.3170(3) 0.0510(10) Uani d . 1 . .
H H24 0.8672 0.5601 0.2850 0.061 Uiso calc R 1 . .
C C25 0.7206(3) 0.6064(3) 0.2961(3) 0.0488(10) Uani d . 1 . .
H H25A 0.7130 0.6090 0.2360 0.059 Uiso calc R 1 . .
H H25B 0.7405 0.6625 0.3153 0.059 Uiso calc R 1 . .
C C26 0.6178(3) 0.5833(2) 0.3343(3) 0.0450(9) Uani d . 1 . .
H H26 0.5653 0.6218 0.3117 0.054 Uiso calc R 1 . .
C C27 0.6260(5) 0.6758(3) 0.4529(4) 0.0805(17) Uani d . 1 . .
H H27A 0.6957 0.6950 0.4442 0.121 Uiso calc R 1 . .
H H27B 0.6101 0.6778 0.5113 0.121 Uiso calc R 1 . .
H H27C 0.5791 0.7118 0.4230 0.121 Uiso calc R 1 . .
C C28 0.8615(3) 0.4165(3) 0.2395(3) 0.0529(11) Uani d . 1 . .
H H28A 0.9270 0.4215 0.2688 0.064 Uiso calc R 1 . .
H H28B 0.8499 0.3569 0.2272 0.064 Uiso calc R 1 . .
C C29 0.9648(4) 0.4617(4) 0.1275(3) 0.0717(15) Uani d . 1 . .
H H29A 1.0140 0.4871 0.1648 0.108 Uiso calc R 1 . .
H H29B 0.9638 0.4927 0.0760 0.108 Uiso calc R 1 . .
H H29C 0.9842 0.4038 0.1168 0.108 Uiso calc R 1 . .
C C30 0.6832(4) 0.3678(3) 0.5058(3) 0.0565(11) Uani d . 1 . .
H H30A 0.6665 0.3105 0.4904 0.085 Uiso calc R 1 . .
H H30B 0.6311 0.3893 0.5429 0.085 Uiso calc R 1 . .
H H30C 0.7492 0.3688 0.5332 0.085 Uiso calc R 1 . .
C C31 0.2372(4) 0.4038(5) 0.5574(3) 0.093(2) Uani d . 1 . .
H H31A 0.2842 0.3600 0.5748 0.140 Uiso calc R 1 . .
H H31B 0.1695 0.3922 0.5793 0.140 Uiso calc R 1 . .
H H31C 0.2609 0.4576 0.5780 0.140 Uiso calc R 1 . .
Cl Cl1 0.44750(9) 0.12099(7) 0.41575(8) 0.0623(3) Uani d . 1 . .
O O11 0.0250(2) 0.51954(19) 0.46583(18) 0.0553(8) Uani d . 1 . .
H H11 0.0125 0.4738 0.4882 0.083 Uiso calc R 1 . .
C C32 0.0388(5) 0.5825(4) 0.5277(3) 0.0859(18) Uani d . 1 . .
H H32A 0.1112 0.5888 0.5394 0.129 Uiso calc R 1 . .
H H32B 0.0030 0.5659 0.5776 0.129 Uiso calc R 1 . .
H H32C 0.0115 0.6355 0.5081 0.129 Uiso calc R 1 . .

loop_
_atom_site_aniso_label
_atom_site_aniso_U_11
_atom_site_aniso_U_22
_atom_site_aniso_U_33
_atom_site_aniso_U_12
_atom_site_aniso_U_13
_atom_site_aniso_U_23
O1 0.065(2) 0.091(3) 0.0468(18) -0.0232(19) 0.0066(16) 0.0031(17)
O2 0.0363(14) 0.0545(16) 0.0463(16) -0.0098(13) -0.0066(12) 0.0044(13)
O3 0.0364(15) 0.0546(18) 0.078(2) 0.0108(14) 0.0071(15) 0.0074(15)
O4 0.0481(16) 0.0467(15) 0.0437(16) 0.0047(13) -0.0087(13) 0.0078(12)
O5 0.0400(15) 0.0694(19) 0.0480(17) -0.0030(14) 0.0094(13) 0.0029(14)
O6 0.0535(16) 0.0353(13) 0.0455(16) -0.0068(13) -0.0035(13) -0.0059(12)
O7 0.0474(15) 0.0444(16) 0.0583(19) 0.0102(13) 0.0082(14) 0.0005(13)
O8 0.0550(17) 0.0406(14) 0.0613(19) -0.0047(13) -0.0044(15) -0.0061(13)
O9 0.0442(16) 0.0607(19) 0.073(2) -0.0027(15) -0.0088(15) -0.0015(16)
O10 0.0484(17) 0.078(2) 0.064(2) 0.0129(16) 0.0109(15) 0.0216(17)
N1 0.0363(17) 0.047(2) 0.047(2) 0.0004(15) -0.0043(14) 0.0067(16)
C1 0.0357(19) 0.044(2) 0.044(2) -0.0035(17) -0.0020(17) -0.0013(17)
C2 0.038(2) 0.049(2) 0.049(2) 0.0003(18) -0.0015(18) -0.0070(18)
C3 0.049(2) 0.056(3) 0.063(3) -0.003(2) -0.002(2) -0.010(2)
C4 0.051(3) 0.055(3) 0.069(3) -0.008(2) -0.009(2) 0.000(2)
C5 0.051(2) 0.070(3) 0.058(3) -0.015(2) 0.005(2) 0.008(2)
C6 0.049(2) 0.063(3) 0.042(2) -0.009(2) -0.001(2) 0.001(2)
C7 0.0338(19) 0.052(2) 0.049(2) -0.0007(18) -0.0068(18) -0.0001(19)
C8 0.0301(18) 0.044(2) 0.049(2) -0.0122(16) -0.0049(16) 0.0044(18)
C9 0.0366(19) 0.040(2) 0.042(2) -0.0006(16) -0.0022(16) 0.0031(16)
C10 0.0326(19) 0.0377(19) 0.053(2) -0.0016(16) -0.0046(17) 0.0052(17)
C11 0.034(2) 0.039(2) 0.067(3) -0.0009(17) -0.0008(18) -0.0007(19)
C12 0.0273(17) 0.043(2) 0.056(2) 0.0056(16) 0.0023(17) 0.0014(18)
C13 0.0355(19) 0.045(2) 0.046(2) -0.0002(17) 0.0008(17) 0.0011(17)
C14 0.0357(18) 0.044(2) 0.0344(19) -0.0005(17) -0.0001(16) 0.0054(16)
C15 0.0406(19) 0.0355(18) 0.038(2) -0.0005(17) -0.0038(16) -0.0002(15)
C16 0.040(2) 0.0340(19) 0.047(2) 0.0036(16) -0.0041(17) 0.0042(16)
C17 0.0305(18) 0.040(2) 0.046(2) 0.0014(16) -0.0049(16) 0.0057(16)
C18 0.0368(19) 0.0338(17) 0.043(2) 0.0000(16) -0.0075(17) 0.0036(15)
C19 0.039(2) 0.038(2) 0.046(2) 0.0066(16) 0.0077(17) 0.0015(16)
C20 0.069(3) 0.065(3) 0.063(3) 0.004(3) 0.011(3) -0.010(2)
C21 0.036(2) 0.039(2) 0.049(2) -0.0008(16) -0.0003(17) 0.0087(17)
C22 0.0331(19) 0.052(2) 0.056(3) 0.0042(18) -0.0018(18) 0.0094(19)
C23 0.038(2) 0.043(2) 0.054(2) -0.0018(17) -0.0015(18) 0.0083(18)
C24 0.037(2) 0.052(2) 0.064(3) 0.0022(19) -0.002(2) 0.008(2)
C25 0.038(2) 0.042(2) 0.066(3) -0.0072(18) -0.0068(19) 0.0109(19)
C26 0.039(2) 0.041(2) 0.055(3) -0.0004(17) -0.0077(18) 0.0049(18)
C27 0.102(4) 0.052(3) 0.087(4) -0.016(3) 0.001(3) -0.017(3)
C28 0.040(2) 0.055(3) 0.063(3) 0.006(2) 0.008(2) 0.009(2)
C29 0.060(3) 0.080(3) 0.075(3) 0.007(3) 0.028(3) 0.020(3)
C30 0.057(3) 0.066(3) 0.047(2) 0.003(2) -0.005(2) 0.014(2)
C31 0.062(3) 0.171(7) 0.047(3) 0.008(4) 0.011(2) 0.017(4)
Cl1 0.0678(7) 0.0509(6) 0.0683(8) 0.0090(6) 0.0048(6) 0.0101(5)
O11 0.0571(18) 0.0564(18) 0.0523(18) -0.0034(16) -0.0013(15) 0.0072(14)
C32 0.128(5) 0.073(3) 0.057(3) -0.012(4) -0.008(3) -0.008(3)

loop_
_atom_type_symbol
_atom_type_description
_atom_type_scat_dispersion_real
_atom_type_scat_dispersion_imag
_atom_type_scat_source
C C 0.0033 0.0016 'International Tables Vol C Tables 4.2.6.8 and 6.1.1.4'
H H 0.0000 0.0000 'International Tables Vol C Tables 4.2.6.8 and 6.1.1.4'
N N 0.0061 0.0033 'International Tables Vol C Tables 4.2.6.8 and 6.1.1.4'
O O 0.0106 0.0060 'International Tables Vol C Tables 4.2.6.8 and 6.1.1.4'
Cl Cl 0.1484 0.1585 'International Tables Vol C Tables 4.2.6.8 and 6.1.1.4'

loop_
_geom_angle_atom_site_label_1
_geom_angle_atom_site_label_2
_geom_angle_atom_site_label_3
_geom_angle_site_symmetry_1
_geom_angle_site_symmetry_3
_geom_angle
_geom_angle_publ_flag
C7 O2 C8 . . 119.2(3) ?
C12 O3 H3A . . 109.5 ?
C14 O4 H4A . . 109.5 ?
C31 O5 C13 . . 115.3(4) ?
C15 O6 H6 . . 109.5 ?
C19 O7 C20 . . 111.6(3) ?
C27 O8 C26 . . 113.5(3) ?
C24 O9 H9 . . 109.5 ?
C29 O10 C28 . . 111.9(3) ?
C22 N1 C30 . . 111.2(3) ?
C22 N1 C17 . . 111.8(3) ?
C30 N1 C17 . . 112.6(3) ?
C22 N1 H1 . . 111(3) ?
C30 N1 H1 . . 108(3) ?
C17 N1 H1 . . 103(3) ?
C2 C1 C6 . . 119.3(4) ?
C2 C1 C7 . . 118.9(4) ?
C6 C1 C7 . . 121.8(4) ?
C1 C2 C3 . . 121.0(4) ?
C1 C2 H2 . . 119.5 ?
C3 C2 H2 . . 119.5 ?
C2 C3 C4 . . 119.4(4) ?
C2 C3 H3 . . 120.3 ?
C4 C3 H3 . . 120.3 ?
C3 C4 C5 . . 120.3(4) ?
C3 C4 H4 . . 119.9 ?
C5 C4 H4 . . 119.9 ?
C4 C5 C6 . . 119.6(4) ?
C4 C5 H5 . . 120.2 ?
C6 C5 H5 . . 120.2 ?
C1 C6 C5 . . 120.3(4) ?
C1 C6 H6A . . 119.8 ?
C5 C6 H6A . . 119.8 ?
O1 C7 O2 . . 123.3(4) ?
O1 C7 C1 . . 125.1(4) ?
O2 C7 C1 . . 111.5(3) ?
O2 C8 C12 . . 109.4(3) ?
O2 C8 C9 . . 116.6(3) ?
C12 C8 C9 . . 102.1(3) ?
O2 C8 H8 . . 109.5 ?
C12 C8 H8 . . 109.5 ?
C9 C8 H8 . . 109.5 ?
C8 C9 C15 . . 112.4(3) ?
C8 C9 C10 . . 101.2(3) ?
C15 C9 C10 . . 112.9(3) ?
C8 C9 H9A . . 110.0 ?
C15 C9 H9A . . 110.0 ?
C10 C9 H9A . . 110.0 ?
C11 C10 C16 . . 112.2(3) ?
C11 C10 C9 . . 103.2(3) ?
C16 C10 C9 . . 118.9(3) ?
C11 C10 H10 . . 107.3 ?
C16 C10 H10 . . 107.3 ?
C9 C10 H10 . . 107.3 ?
C12 C11 C10 . . 107.3(3) ?
C12 C11 H11A . . 110.2 ?
C10 C11 H11A . . 110.2 ?
C12 C11 H11B . . 110.2 ?
C10 C11 H11B . . 110.2 ?
H11A C11 H11B . . 108.5 ?
O3 C12 C8 . . 113.3(3) ?
O3 C12 C11 . . 109.0(3) ?
C8 C12 C11 . . 100.3(3) ?
O3 C12 C13 . . 111.6(3) ?
C8 C12 C13 . . 110.2(3) ?
C11 C12 C13 . . 111.9(3) ?
O5 C13 C14 . . 107.7(3) ?
O5 C13 C12 . . 108.6(3) ?
C14 C13 C12 . . 114.6(3) ?
O5 C13 H13 . . 108.6 ?
C14 C13 H13 . . 108.6 ?
C12 C13 H13 . . 108.6 ?
O4 C14 C13 . . 107.0(3) ?
O4 C14 C15 . . 112.3(3) ?
C13 C14 C15 . . 117.7(3) ?
O4 C14 H14 . . 106.4 ?
C13 C14 H14 . . 106.4 ?
C15 C14 H14 . . 106.4 ?
O6 C15 C9 . . 105.0(3) ?
O6 C15 C14 . . 109.3(3) ?
C9 C15 C14 . . 111.8(3) ?
O6 C15 C18 . . 107.8(3) ?
C9 C15 C18 . . 108.3(3) ?
C14 C15 C18 . . 114.1(3) ?
C17 C16 C26 . . 117.4(3) ?
C17 C16 C21 . . 98.4(3) ?
C26 C16 C21 . . 112.9(3) ?
C17 C16 C10 . . 106.4(3) ?
C26 C16 C10 . . 106.2(3) ?
C21 C16 C10 . . 115.6(3) ?
C18 C17 N1 . . 112.9(3) ?
C18 C17 C16 . . 100.5(3) ?
N1 C17 C16 . . 112.1(3) ?
C18 C17 H17 . . 110.3 ?
N1 C17 H17 . . 110.3 ?
C16 C17 H17 . . 110.3 ?
C17 C18 C19 . . 105.6(3) ?
C17 C18 C15 . . 108.7(3) ?
C19 C18 C15 . . 109.8(3) ?
C17 C18 H18A . . 110.9 ?
C19 C18 H18A . . 110.9 ?
C15 C18 H18A . . 110.9 ?
O7 C19 C21 . . 117.5(3) ?
O7 C19 C18 . . 111.1(3) ?
C21 C19 C18 . . 104.2(3) ?
O7 C19 H19 . . 107.9 ?
C21 C19 H19 . . 107.9 ?
C18 C19 H19 . . 107.9 ?
O7 C20 H20A . . 109.5 ?
O7 C20 H20B . . 109.5 ?
H20A C20 H20B . . 109.5 ?
O7 C20 H20C . . 109.5 ?
H20A C20 H20C . . 109.5 ?
H20B C20 H20C . . 109.5 ?
C19 C21 C16 . . 100.9(3) ?
C19 C21 C23 . . 114.0(3) ?
C16 C21 C23 . . 108.8(3) ?
C19 C21 H21 . . 110.9 ?
C16 C21 H21 . . 110.9 ?
C23 C21 H21 . . 110.9 ?
N1 C22 C23 . . 109.8(3) ?
N1 C22 H22A . . 109.7 ?
C23 C22 H22A . . 109.7 ?
N1 C22 H22B . . 109.7 ?
C23 C22 H22B . . 109.7 ?
H22A C22 H22B . . 108.2 ?
C28 C23 C22 . . 106.3(3) ?
C28 C23 C21 . . 114.7(3) ?
C22 C23 C21 . . 108.1(3) ?
C28 C23 C24 . . 105.6(3) ?
C22 C23 C24 . . 110.3(3) ?
C21 C23 C24 . . 111.7(3) ?
O9 C24 C25 . . 107.5(4) ?
O9 C24 C23 . . 111.8(3) ?
C25 C24 C23 . . 111.7(3) ?
O9 C24 H24 . . 108.6 ?
C25 C24 H24 . . 108.6 ?
C23 C24 H24 . . 108.6 ?
C24 C25 C26 . . 113.3(3) ?
C24 C25 H25A . . 108.9 ?
C26 C25 H25A . . 108.9 ?
C24 C25 H25B . . 108.9 ?
C26 C25 H25B . . 108.9 ?
H25A C25 H25B . . 107.7 ?
O8 C26 C25 . . 113.7(3) ?
O8 C26 C16 . . 107.0(3) ?
C25 C26 C16 . . 111.9(3) ?
O8 C26 H26 . . 108.0 ?
C25 C26 H26 . . 108.0 ?
C16 C26 H26 . . 108.0 ?
O8 C27 H27A . . 109.5 ?
O8 C27 H27B . . 109.5 ?
H27A C27 H27B . . 109.5 ?
O8 C27 H27C . . 109.5 ?
H27A C27 H27C . . 109.5 ?
H27B C27 H27C . . 109.5 ?
O10 C28 C23 . . 109.6(3) ?
O10 C28 H28A . . 109.7 ?
C23 C28 H28A . . 109.7 ?
O10 C28 H28B . . 109.7 ?
C23 C28 H28B . . 109.7 ?
H28A C28 H28B . . 108.2 ?
O10 C29 H29A . . 109.5 ?
O10 C29 H29B . . 109.5 ?
H29A C29 H29B . . 109.5 ?
O10 C29 H29C . . 109.5 ?
H29A C29 H29C . . 109.5 ?
H29B C29 H29C . . 109.5 ?
N1 C30 H30A . . 109.5 ?
N1 C30 H30B . . 109.5 ?
H30A C30 H30B . . 109.5 ?
N1 C30 H30C . . 109.5 ?
H30A C30 H30C . . 109.5 ?
H30B C30 H30C . . 109.5 ?
O5 C31 H31A . . 109.5 ?
O5 C31 H31B . . 109.5 ?
H31A C31 H31B . . 109.5 ?
O5 C31 H31C . . 109.5 ?
H31A C31 H31C . . 109.5 ?
H31B C31 H31C . . 109.5 ?
C32 O11 H11 . . 109.5 ?
O11 C32 H32A . . 109.5 ?
O11 C32 H32B . . 109.5 ?
H32A C32 H32B . . 109.5 ?
O11 C32 H32C . . 109.5 ?
H32A C32 H32C . . 109.5 ?
H32B C32 H32C . . 109.5 ?

loop_
_geom_bond_atom_site_label_1
_geom_bond_atom_site_label_2
_geom_bond_site_symmetry_2
_geom_bond_distance
_geom_bond_publ_flag
O1 C7 . 1.202(5) ?
O2 C7 . 1.342(5) ?
O2 C8 . 1.434(4) ?
O3 C12 . 1.420(4) ?
O3 H3A . 0.8200 ?
O4 C14 . 1.431(4) ?
O4 H4A . 0.8200 ?
O5 C31 . 1.399(5) ?
O5 C13 . 1.430(4) ?
O6 C15 . 1.439(4) ?
O6 H6 . 0.8200 ?
O7 C19 . 1.426(4) ?
O7 C20 . 1.427(5) ?
O8 C27 . 1.433(5) ?
O8 C26 . 1.436(5) ?
O9 C24 . 1.445(5) ?
O9 H9 . 0.8200 ?
O10 C29 . 1.412(5) ?
O10 C28 . 1.423(5) ?
N1 C22 . 1.498(5) ?
N1 C30 . 1.497(5) ?
N1 C17 . 1.518(5) ?
N1 H1 . 0.901(19) ?
C1 C2 . 1.382(5) ?
C1 C6 . 1.383(6) ?
C1 C7 . 1.482(5) ?
C2 C3 . 1.381(6) ?
C2 H2 . 0.9300 ?
C3 C4 . 1.383(7) ?
C3 H3 . 0.9300 ?
C4 C5 . 1.386(6) ?
C4 H4 . 0.9300 ?
C5 C6 . 1.390(6) ?
C5 H5 . 0.9300 ?
C6 H6A . 0.9300 ?
C8 C12 . 1.509(6) ?
C8 C9 . 1.532(5) ?
C8 H8 . 0.9800 ?
C9 C15 . 1.531(5) ?
C9 C10 . 1.564(5) ?
C9 H9A . 0.9800 ?
C10 C11 . 1.552(6) ?
C10 C16 . 1.563(5) ?
C10 H10 . 0.9800 ?
C11 C12 . 1.523(5) ?
C11 H11A . 0.9700 ?
C11 H11B . 0.9700 ?
C12 C13 . 1.547(5) ?
C13 C14 . 1.540(5) ?
C13 H13 . 0.9800 ?
C14 C15 . 1.548(5) ?
C14 H14 . 0.9800 ?
C15 C18 . 1.552(5) ?
C16 C17 . 1.537(5) ?
C16 C26 . 1.553(5) ?
C16 C21 . 1.557(6) ?
C17 C18 . 1.512(5) ?
C17 H17 . 0.9800 ?
C18 C19 . 1.551(5) ?
C18 H18A . 0.9800 ?
C19 C21 . 1.548(5) ?
C19 H19 . 0.9800 ?
C20 H20A . 0.9600 ?
C20 H20B . 0.9600 ?
C20 H20C . 0.9600 ?
C21 C23 . 1.565(5) ?
C21 H21 . 0.9800 ?
C22 C23 . 1.528(5) ?
C22 H22A . 0.9700 ?
C22 H22B . 0.9700 ?
C23 C28 . 1.526(6) ?
C23 C24 . 1.587(6) ?
C24 C25 . 1.501(5) ?
C24 H24 . 0.9800 ?
C25 C26 . 1.507(5) ?
C25 H25A . 0.9700 ?
C25 H25B . 0.9700 ?
C26 H26 . 0.9800 ?
C27 H27A . 0.9600 ?
C27 H27B . 0.9600 ?
C27 H27C . 0.9600 ?
C28 H28A . 0.9700 ?
C28 H28B . 0.9700 ?
C29 H29A . 0.9600 ?
C29 H29B . 0.9600 ?
C29 H29C . 0.9600 ?
C30 H30A . 0.9600 ?
C30 H30B . 0.9600 ?
C30 H30C . 0.9600 ?
C31 H31A . 0.9600 ?
C31 H31B . 0.9600 ?
C31 H31C . 0.9600 ?
O11 C32 . 1.414(6) ?
O11 H11 . 0.8200 ?
C32 H32A . 0.9600 ?
C32 H32B . 0.9600 ?
C32 H32C . 0.9600 ?

loop_
_geom_hbond_atom_site_label_D
_geom_hbond_atom_site_label_H
_geom_hbond_atom_site_label_A
_geom_hbond_site_symmetry_A
_geom_hbond_distance_DH
_geom_hbond_distance_HA
_geom_hbond_distance_DA
_geom_hbond_angle_DHA
O3 H3A O5 . 0.82 2.11 2.612(4) 119
O3 H3A O11 . 0.82 2.22 2.923(4) 144
O4 H4A Cl1 . 0.82 2.30 3.083(3) 161
O6 H6 Cl1 . 0.82 2.40 3.197(3) 165
O9 H9 O11 1_655 0.82 1.98 2.776(4) 163
N1 H1 O8 . 0.901(19) 2.11(4) 2.808(4) 134(4)
N1 H1 O9 . 0.901(19) 2.20(4) 2.795(5) 123(4)
O11 H11 Cl1 4_456 0.82 2.30 3.084(3) 158
